data_7700400
loop_
_publ_author_name
'Janzen, Daron E.'
'Bruening, Meaghan A.'
'Mamiya, Arthur A.'
'Driscoll, Laura E.'
'da Silva Filho, Demetrio A.'

_publ_section_title
;
 Hemilabile bonding of 1-oxa-4,7-dithiacyclononane in cyclometallated
 palladium(ii) complexes.
;
_journal_issue 30
_journal_name_full 'Dalton transactions (Cambridge, England : 2003)'
_journal_page_first 11520
_journal_page_last 11535
_journal_paper_doi 10.1039/c9dt02059d
_journal_volume 48
_journal_year 2019
_chemical_formula_moiety 'C28 H22 N2 O6 Pd2'
_chemical_formula_sum 'C28 H22 N2 O6 Pd2'
_chemical_formula_weight 695.29
_space_group_crystal_system triclinic
_space_group_IT_number 2
_space_group_name_Hall '-P 1'
_space_group_name_H-M_alt 'P -1'
_symmetry_space_group_name_Hall '-P 1'
_symmetry_space_group_name_H-M 'P -1'
_atom_sites_solution_hydrogens geom
_atom_sites_solution_primary direct
_atom_sites_solution_secondary difmap
_audit_update_record
;
2019-02-01 deposited with the CCDC.    2019-07-02 downloaded from the CCDC.
;
_cell_angle_alpha 87.421(6)
_cell_angle_beta 71.412(5)
_cell_angle_gamma 68.718(5)
_cell_formula_units_Z 2
_cell_length_a 9.9503(17)
_cell_length_b 10.8027(18)
_cell_length_c 13.062(2)
_cell_measurement_reflns_used 11475
_cell_measurement_temperature 173
_cell_measurement_theta_max 27.62
_cell_measurement_theta_min 3.26
_cell_volume 1236.1(4)
_computing_cell_refinement 'CrystalClear-SM Expert 2.0 r13'
_computing_data_collection 'CrystalClear-SM Expert 2.0 r13 (Rigaku, 2011)'
_computing_data_reduction 'CrystalClear-SM Expert 2.0 r13'
_computing_molecular_graphics 'CrystalStructure 4.1'
_computing_publication_material 'CrystalStructure 4.1 (Rigaku, 2014)'
_computing_structure_refinement 'SHELXL97 (Sheldrick, 2008)'
_computing_structure_solution 'SIR92 (Altomare, et al., 1994)'
_diffrn_ambient_temperature 173
_diffrn_detector_area_resol_mean 6.849
_diffrn_measured_fraction_theta_full 0.998
_diffrn_measured_fraction_theta_max 0.998
_diffrn_measurement_device_type 'Rigaku XtaLAB mini'
_diffrn_measurement_method \w
_diffrn_radiation_type 'Mo K\a'
_diffrn_radiation_wavelength 0.71075
_diffrn_reflns_av_R_equivalents 0.0331
_diffrn_reflns_av_unetI/netI 0.045
_diffrn_reflns_Laue_measured_fraction_full 0.998
_diffrn_reflns_Laue_measured_fraction_max 0.998
_diffrn_reflns_limit_h_max 12
_diffrn_reflns_limit_h_min -12
_diffrn_reflns_limit_k_max 14
_diffrn_reflns_limit_k_min -14
_diffrn_reflns_limit_l_max 16
_diffrn_reflns_limit_l_min -16
_diffrn_reflns_number 12973
_diffrn_reflns_point_group_measured_fraction_full 0.998
_diffrn_reflns_point_group_measured_fraction_max 0.998
_diffrn_reflns_theta_full 25.242
_diffrn_reflns_theta_max 27.485
_diffrn_reflns_theta_min 3.258
_diffrn_standards_number 0
_exptl_absorpt_coefficient_mu 1.504
_exptl_absorpt_correction_T_max 0.740
_exptl_absorpt_correction_T_min 0.559
_exptl_absorpt_correction_type multi-scan
_exptl_absorpt_process_details 'REQAB (Rigaku, 1998)'
_exptl_crystal_colour red
_exptl_crystal_density_diffrn 1.868
_exptl_crystal_density_method 'not measured'
_exptl_crystal_description Prism
_exptl_crystal_F_000 688.00
_exptl_crystal_size_max 0.220
_exptl_crystal_size_mid 0.16
_exptl_crystal_size_min 0.04
_refine_diff_density_max 0.72
_refine_diff_density_min -0.66
_refine_ls_extinction_method none
_refine_ls_goodness_of_fit_ref 1.040
_refine_ls_hydrogen_treatment constr
_refine_ls_number_parameters 345
_refine_ls_number_reflns 5641
_refine_ls_number_restraints 0
_refine_ls_R_factor_all 0.0465
_refine_ls_R_factor_gt 0.0342
_refine_ls_shift/su_max 0.000
_refine_ls_structure_factor_coef Fsqd
_refine_ls_weighting_details 'w = 1/[\s^2^(Fo^2^)+(0.0347P)^2^+1.1001P] where P=(Fo^2^+2Fc^2^)/3'
_refine_ls_weighting_scheme calc
_refine_ls_wR_factor_gt 0.0768
_refine_ls_wR_factor_ref 0.0817
_reflns_number_gt 4635
_reflns_number_total 5641
_reflns_threshold_expression F^2^>2.0\s(F^2^)
_cod_data_source_file c9dt02059d2.cif
_cod_data_source_block 2a
_cod_depositor_comments 'Adding full bibliography for 7700398--7700405.cif.'
_cod_original_cell_volume 1236.0(4)
_cod_database_code 7700400
_shelxl_version_number 2013-3

loop_
_space_group_symop_id
_space_group_symop_operation_xyz
1 +X,+Y,+Z
2 -X,-Y,-Z

loop_
_atom_site_label
_atom_site_type_symbol
_atom_site_fract_x
_atom_site_fract_y
_atom_site_fract_z
_atom_site_U_iso_or_equiv
_atom_site_adp_type
_atom_site_occupancy
_atom_site_site_symmetry_order
_atom_site_calc_flag
_atom_site_refinement_flags_posn
_atom_site_refinement_flags_adp
Pd1 Pd 0.38411(3) 0.44348(3) 0.09724(2) 0.02722(8) Uani 1 1 d . .
Pd2 Pd 0.17575(3) 0.38697(3) 0.28335(2) 0.02936(8) Uani 1 1 d . .
O1 O 0.0320(4) 0.9850(3) 0.2703(4) 0.0797(11) Uani 1 1 d . .
O2 O 0.6796(4) -0.0945(4) 0.2786(4) 0.0955(14) Uani 1 1 d . .
O3 O 0.1843(3) 0.5474(3) 0.0671(2) 0.0345(6) Uani 1 1 d . .
O4 O 0.3866(3) 0.2620(3) 0.0345(2) 0.0377(6) Uani 1 1 d . .
O5 O 0.2187(3) 0.2259(3) 0.1827(2) 0.0369(6) Uani 1 1 d . .
O6 O 0.0130(3) 0.5087(3) 0.21247(19) 0.0340(6) Uani 1 1 d . .
N1 N 0.5851(3) 0.3590(3) 0.1245(2) 0.0290(6) Uani 1 1 d . .
N2 N 0.1294(3) 0.5345(3) 0.3930(2) 0.0344(7) Uani 1 1 d . .
C1 C 0.6772(4) 0.2310(4) 0.0989(3) 0.0380(9) Uani 1 1 d . .
H1 H 0.6494 0.1750 0.0624 0.046 Uiso 1 1 calc R U
C2 C 0.8106(4) 0.1771(4) 0.1232(3) 0.0452(10) Uani 1 1 d . .
H2 H 0.8733 0.0856 0.1046 0.054 Uiso 1 1 calc R U
C3 C 0.8512(4) 0.2601(4) 0.1757(3) 0.0417(9) Uani 1 1 d . .
H3 H 0.9416 0.2258 0.1949 0.050 Uiso 1 1 calc R U
C4 C 0.7596(4) 0.3917(4) 0.1994(3) 0.0379(9) Uani 1 1 d . .
H4 H 0.7883 0.4496 0.2332 0.045 Uiso 1 1 calc R U
C5 C 0.6253(4) 0.4416(4) 0.1746(3) 0.0304(8) Uani 1 1 d . .
C6 C 0.5148(4) 0.5776(4) 0.1966(3) 0.0295(7) Uani 1 1 d . .
C7 C 0.5286(4) 0.6811(4) 0.2481(3) 0.0395(9) Uani 1 1 d . .
H7 H 0.6171 0.6660 0.2676 0.047 Uiso 1 1 calc R U
C8 C 0.4139(5) 0.8047(4) 0.2701(3) 0.0436(10) Uani 1 1 d . .
H8 H 0.4236 0.8750 0.3048 0.052 Uiso 1 1 calc R U
C9 C 0.2848(4) 0.8275(4) 0.2425(3) 0.0400(9) Uani 1 1 d . .
C10 C 0.2714(4) 0.7270(4) 0.1873(3) 0.0355(8) Uani 1 1 d . .
H10 H 0.1840 0.7448 0.1658 0.043 Uiso 1 1 calc R U
C11 C 0.3861(4) 0.6011(3) 0.1637(3) 0.0273(7) Uani 1 1 d . .
C12 C 0.1592(5) 0.9570(5) 0.2782(4) 0.0565(12) Uani 1 1 d . .
H12 H 0.1777 1.0241 0.3097 0.068 Uiso 1 1 calc R U
C13 C 0.0189(4) 0.6560(4) 0.4056(3) 0.0390(9) Uani 1 1 d . .
H13 H -0.0470 0.6739 0.3633 0.047 Uiso 1 1 calc R U
C14 C -0.0012(5) 0.7559(5) 0.4790(3) 0.0482(10) Uani 1 1 d . .
H14 H -0.0799 0.8410 0.4869 0.058 Uiso 1 1 calc R U
C15 C 0.0942(5) 0.7295(5) 0.5395(3) 0.0527(11) Uani 1 1 d . .
H15 H 0.0820 0.7964 0.5901 0.063 Uiso 1 1 calc R U
C16 C 0.2072(5) 0.6069(5) 0.5271(3) 0.0491(11) Uani 1 1 d . .
H16 H 0.2741 0.5890 0.5687 0.059 Uiso 1 1 calc R U
C17 C 0.2246(4) 0.5077(4) 0.4537(3) 0.0388(9) Uani 1 1 d . .
C18 C 0.3369(4) 0.3714(4) 0.4312(3) 0.0400(9) Uani 1 1 d . .
C19 C 0.4486(5) 0.3222(5) 0.4815(3) 0.0505(11) Uani 1 1 d . .
H19 H 0.4513 0.3764 0.5355 0.061 Uiso 1 1 calc R U
C20 C 0.5534(5) 0.1958(5) 0.4525(4) 0.0557(12) Uani 1 1 d . .
H20 H 0.6303 0.1626 0.4858 0.067 Uiso 1 1 calc R U
C21 C 0.5491(5) 0.1152(5) 0.3752(4) 0.0496(11) Uani 1 1 d . .
C22 C 0.4358(4) 0.1645(4) 0.3252(3) 0.0418(9) Uani 1 1 d . .
H22 H 0.4326 0.1090 0.2724 0.050 Uiso 1 1 calc R U
C23 C 0.3304(4) 0.2914(4) 0.3520(3) 0.0323(8) Uani 1 1 d . .
C24 C 0.6683(6) -0.0167(6) 0.3445(5) 0.0686(14) Uani 1 1 d . .
H24 H 0.7428 -0.0422 0.3801 0.082 Uiso 1 1 calc R U
C25 C 0.0498(4) 0.5606(4) 0.1248(3) 0.0306(8) Uani 1 1 d . .
C26 C -0.0758(4) 0.6498(4) 0.0855(3) 0.0404(9) Uani 1 1 d . .
H26A H -0.1339 0.7312 0.1342 0.048 Uiso 1 1 calc R U
H26B H -0.1437 0.6035 0.0842 0.048 Uiso 1 1 calc R U
H26C H -0.0320 0.6731 0.0122 0.048 Uiso 1 1 calc R U
C27 C 0.3036(4) 0.2008(4) 0.0851(3) 0.0322(8) Uani 1 1 d . .
C28 C 0.3029(4) 0.0842(4) 0.0256(3) 0.0417(9) Uani 1 1 d . .
H28A H 0.3501 0.0859 -0.0525 0.050 Uiso 1 1 calc R U
H28B H 0.1976 0.0904 0.0407 0.050 Uiso 1 1 calc R U
H28C H 0.3607 0.0007 0.0501 0.050 Uiso 1 1 calc R U

loop_
_atom_site_aniso_label
_atom_site_aniso_U_11
_atom_site_aniso_U_22
_atom_site_aniso_U_33
_atom_site_aniso_U_23
_atom_site_aniso_U_13
_atom_site_aniso_U_12
Pd1 0.02379(13) 0.03274(16) 0.03011(15) 0.00490(11) -0.01243(11) -0.01311(11)
Pd2 0.03065(15) 0.03615(17) 0.02677(15) 0.00596(12) -0.01286(11) -0.01582(12)
O1 0.058(2) 0.047(2) 0.121(3) 0.006(2) -0.027(2) -0.0069(17)
O2 0.071(3) 0.071(3) 0.140(4) -0.013(3) -0.034(3) -0.018(2)
O3 0.0278(12) 0.0438(15) 0.0381(14) 0.0103(12) -0.0181(11) -0.0145(11)
O4 0.0353(14) 0.0411(15) 0.0405(15) -0.0003(12) -0.0127(12) -0.0176(12)
O5 0.0412(14) 0.0386(15) 0.0392(15) 0.0022(12) -0.0157(12) -0.0218(12)
O6 0.0324(13) 0.0444(15) 0.0313(13) 0.0081(11) -0.0165(11) -0.0163(12)
N1 0.0231(14) 0.0353(17) 0.0320(15) 0.0064(13) -0.0116(12) -0.0128(12)
N2 0.0374(17) 0.0476(19) 0.0240(15) 0.0063(14) -0.0089(13) -0.0236(15)
C1 0.0306(19) 0.039(2) 0.045(2) 0.0045(18) -0.0125(17) -0.0135(17)
C2 0.0289(19) 0.045(2) 0.055(3) 0.014(2) -0.0138(18) -0.0078(18)
C3 0.0291(19) 0.054(3) 0.044(2) 0.0144(19) -0.0190(17) -0.0128(18)
C4 0.0328(19) 0.054(3) 0.035(2) 0.0090(18) -0.0150(16) -0.0222(18)
C5 0.0270(17) 0.042(2) 0.0280(17) 0.0074(15) -0.0098(14) -0.0190(16)
C6 0.0299(17) 0.038(2) 0.0251(17) 0.0047(15) -0.0084(14) -0.0181(16)
C7 0.039(2) 0.052(2) 0.034(2) 0.0019(18) -0.0109(17) -0.0239(19)
C8 0.046(2) 0.041(2) 0.043(2) -0.0035(18) -0.0052(19) -0.0226(19)
C9 0.040(2) 0.038(2) 0.039(2) 0.0062(17) -0.0061(17) -0.0173(18)
C10 0.0321(18) 0.037(2) 0.038(2) 0.0095(17) -0.0101(16) -0.0156(16)
C11 0.0298(17) 0.0297(18) 0.0270(17) 0.0093(14) -0.0099(14) -0.0165(15)
C12 0.051(3) 0.041(3) 0.071(3) 0.008(2) -0.013(2) -0.018(2)
C13 0.040(2) 0.043(2) 0.032(2) 0.0017(17) -0.0069(17) -0.0173(18)
C14 0.048(2) 0.046(3) 0.041(2) -0.0024(19) -0.0004(19) -0.018(2)
C15 0.054(3) 0.060(3) 0.040(2) -0.013(2) -0.005(2) -0.022(2)
C16 0.052(3) 0.071(3) 0.035(2) -0.003(2) -0.0178(19) -0.030(2)
C17 0.038(2) 0.056(3) 0.0271(18) 0.0073(17) -0.0095(16) -0.0236(19)
C18 0.038(2) 0.062(3) 0.0274(18) 0.0105(18) -0.0129(16) -0.026(2)
C19 0.047(2) 0.070(3) 0.042(2) 0.007(2) -0.026(2) -0.021(2)
C20 0.048(3) 0.075(3) 0.050(3) 0.014(2) -0.030(2) -0.019(2)
C21 0.037(2) 0.053(3) 0.054(3) 0.014(2) -0.014(2) -0.013(2)
C22 0.041(2) 0.052(3) 0.041(2) 0.0119(19) -0.0195(18) -0.023(2)
C23 0.0350(19) 0.041(2) 0.0315(18) 0.0118(16) -0.0177(16) -0.0203(17)
C24 0.067(3) 0.062(3) 0.081(4) 0.000(3) -0.030(3) -0.023(3)
C25 0.0304(18) 0.0318(19) 0.0346(19) -0.0027(15) -0.0174(15) -0.0105(15)
C26 0.0329(19) 0.047(2) 0.042(2) 0.0074(18) -0.0193(17) -0.0101(18)
C27 0.0288(17) 0.0314(19) 0.041(2) 0.0038(16) -0.0214(16) -0.0085(15)
C28 0.042(2) 0.037(2) 0.053(2) -0.0021(19) -0.0227(19) -0.0148(18)

loop_
_atom_type_symbol
_atom_type_description
_atom_type_scat_dispersion_real
_atom_type_scat_dispersion_imag
_atom_type_scat_source
C C 0.0033 0.0016
;
International Tables for Crystallography
(Vol. C, Tables 4.2.6.8 and 6.1.1.4)
;
H H 0.0000 0.0000
;
International Tables for Crystallography
(Vol. C, Table 6.1.1.4)
;
N N 0.0061 0.0033
;
International Tables for Crystallography
(Vol. C, Tables 4.2.6.8 and 6.1.1.4)
;
O O 0.0106 0.0060
;
International Tables for Crystallography
(Vol. C, Tables 4.2.6.8 and 6.1.1.4)
;
Pd Pd -0.9988 1.0072
;
International Tables for Crystallography
(Vol. C, Tables 4.2.6.8 and 6.1.1.4)
;

loop_
_geom_angle_atom_site_label_1
_geom_angle_atom_site_label_2
_geom_angle_atom_site_label_3
_geom_angle
C11 Pd1 N1 81.64(13)
C11 Pd1 O3 93.29(12)
N1 Pd1 O3 174.00(10)
C11 Pd1 O4 175.50(12)
N1 Pd1 O4 95.35(11)
O3 Pd1 O4 89.90(10)
C11 Pd1 Pd2 96.69(10)
N1 Pd1 Pd2 102.82(8)
O3 Pd1 Pd2 80.88(7)
O4 Pd1 Pd2 80.68(7)
C23 Pd2 N2 81.88(14)
C23 Pd2 O5 95.49(13)
N2 Pd2 O5 174.84(11)
C23 Pd2 O6 173.86(12)
N2 Pd2 O6 93.01(11)
O5 Pd2 O6 89.86(10)
C23 Pd2 Pd1 95.27(10)
N2 Pd2 Pd1 102.02(8)
O5 Pd2 Pd1 82.60(7)
O6 Pd2 Pd1 82.41(7)
C25 O3 Pd1 128.0(2)
C27 O4 Pd1 124.1(2)
C27 O5 Pd2 125.8(2)
C25 O6 Pd2 122.7(2)
C1 N1 C5 119.4(3)
C1 N1 Pd1 125.1(2)
C5 N1 Pd1 115.5(2)
C13 N2 C17 119.5(3)
C13 N2 Pd2 124.8(3)
C17 N2 Pd2 115.6(3)
N1 C1 C2 122.8(4)
N1 C1 H1 118.6
C2 C1 H1 118.6
C1 C2 C3 118.2(4)
C1 C2 H2 120.9
C3 C2 H2 120.9
C4 C3 C2 119.2(4)
C4 C3 H3 120.4
C2 C3 H3 120.4
C3 C4 C5 120.7(4)
C3 C4 H4 119.6
C5 C4 H4 119.6
N1 C5 C4 119.7(3)
N1 C5 C6 113.1(3)
C4 C5 C6 127.2(3)
C7 C6 C11 120.2(3)
C7 C6 C5 124.3(3)
C11 C6 C5 115.5(3)
C8 C7 C6 119.8(4)
C8 C7 H7 120.1
C6 C7 H7 120.1
C7 C8 C9 120.5(4)
C7 C8 H8 119.7
C9 C8 H8 119.7
C8 C9 C10 120.5(4)
C8 C9 C12 118.2(4)
C10 C9 C12 121.2(4)
C11 C10 C9 120.1(3)
C11 C10 H10 120.0
C9 C10 H10 120.0
C10 C11 C6 118.7(3)
C10 C11 Pd1 126.8(3)
C6 C11 Pd1 114.3(3)
O1 C12 C9 124.9(5)
O1 C12 H12 117.5
C9 C12 H12 117.5
N2 C13 C14 121.7(4)
N2 C13 H13 119.1
C14 C13 H13 119.1
C15 C14 C13 118.8(4)
C15 C14 H14 120.6
C13 C14 H14 120.6
C16 C15 C14 120.0(4)
C16 C15 H15 120.0
C14 C15 H15 120.0
C15 C16 C17 120.2(4)
C15 C16 H16 119.9
C17 C16 H16 119.9
N2 C17 C16 119.7(4)
N2 C17 C18 112.8(3)
C16 C17 C18 127.5(4)
C19 C18 C23 120.8(4)
C19 C18 C17 123.1(4)
C23 C18 C17 116.0(3)
C20 C19 C18 119.5(4)
C20 C19 H19 120.3
C18 C19 H19 120.3
C19 C20 C21 120.8(4)
C19 C20 H20 119.6
C21 C20 H20 119.6
C20 C21 C22 119.7(4)
C20 C21 C24 118.1(4)
C22 C21 C24 122.2(5)
C23 C22 C21 120.6(4)
C23 C22 H22 119.7
C21 C22 H22 119.7
C22 C23 C18 118.6(3)
C22 C23 Pd2 127.7(3)
C18 C23 Pd2 113.5(3)
O2 C24 C21 125.1(5)
O2 C24 H24 117.5
C21 C24 H24 117.5
O6 C25 O3 126.0(3)
O6 C25 C26 117.8(3)
O3 C25 C26 116.2(3)
C25 C26 H26A 109.5
C25 C26 H26B 109.5
H26A C26 H26B 109.5
C25 C26 H26C 109.5
H26A C26 H26C 109.5
H26B C26 H26C 109.5
O4 C27 O5 126.5(3)
O4 C27 C28 118.2(3)
O5 C27 C28 115.3(3)
C27 C28 H28A 109.5
C27 C28 H28B 109.5
H28A C28 H28B 109.5
C27 C28 H28C 109.5
H28A C28 H28C 109.5
H28B C28 H28C 109.5

loop_
_geom_bond_atom_site_label_1
_geom_bond_atom_site_label_2
_geom_bond_distance
Pd1 C11 1.955(3)
Pd1 N1 2.015(3)
Pd1 O3 2.051(2)
Pd1 O4 2.148(3)
Pd1 Pd2 2.8553(5)
Pd2 C23 1.970(3)
Pd2 N2 2.013(3)
Pd2 O5 2.061(2)
Pd2 O6 2.123(2)
O1 C12 1.227(6)
O2 C24 1.181(6)
O3 C25 1.268(4)
O4 C27 1.250(4)
O5 C27 1.262(4)
O6 C25 1.258(4)
N1 C1 1.338(5)
N1 C5 1.365(4)
N2 C13 1.347(5)
N2 C17 1.367(5)
C1 C2 1.375(5)
C1 H1 0.9500
C2 C3 1.391(6)
C2 H2 0.9500
C3 C4 1.366(6)
C3 H3 0.9500
C4 C5 1.385(5)
C4 H4 0.9500
C5 C6 1.453(5)
C6 C7 1.400(5)
C6 C11 1.412(5)
C7 C8 1.373(6)
C7 H7 0.9500
C8 C9 1.378(6)
C8 H8 0.9500
C9 C10 1.397(5)
C9 C12 1.468(6)
C10 C11 1.391(5)
C10 H10 0.9500
C12 H12 0.9500
C13 C14 1.392(6)
C13 H13 0.9500
C14 C15 1.367(6)
C14 H14 0.9500
C15 C16 1.366(7)
C15 H15 0.9500
C16 C17 1.397(6)
C16 H16 0.9500
C17 C18 1.462(6)
C18 C19 1.397(5)
C18 C23 1.409(5)
C19 C20 1.363(7)
C19 H19 0.9500
C20 C21 1.382(6)
C20 H20 0.9500
C21 C22 1.409(6)
C21 C24 1.456(7)
C22 C23 1.366(6)
C22 H22 0.9500
C24 H24 0.9500
C25 C26 1.499(5)
C26 H26A 0.9800
C26 H26B 0.9800
C26 H26C 0.9800
C27 C28 1.513(5)
C28 H28A 0.9800
C28 H28B 0.9800
C28 H28C 0.9800

loop_
_geom_torsion_atom_site_label_1
_geom_torsion_atom_site_label_2
_geom_torsion_atom_site_label_3
_geom_torsion_atom_site_label_4
_geom_torsion
C5 N1 C1 C2 1.5(5)
Pd1 N1 C1 C2 -177.3(3)
N1 C1 C2 C3 -0.6(6)
C1 C2 C3 C4 -1.2(6)
C2 C3 C4 C5 2.0(6)
C1 N1 C5 C4 -0.7(5)
Pd1 N1 C5 C4 178.3(3)
C1 N1 C5 C6 179.6(3)
Pd1 N1 C5 C6 -1.4(4)
C3 C4 C5 N1 -1.1(5)
C3 C4 C5 C6 178.5(3)
N1 C5 C6 C7 179.5(3)
C4 C5 C6 C7 -0.2(6)
N1 C5 C6 C11 0.4(4)
C4 C5 C6 C11 -179.2(3)
C11 C6 C7 C8 2.4(5)
C5 C6 C7 C8 -176.6(3)
C6 C7 C8 C9 0.3(6)
C7 C8 C9 C10 -2.8(6)
C7 C8 C9 C12 173.7(4)
C8 C9 C10 C11 2.7(5)
C12 C9 C10 C11 -173.7(4)
C9 C10 C11 C6 0.0(5)
C9 C10 C11 Pd1 175.2(3)
C7 C6 C11 C10 -2.5(5)
C5 C6 C11 C10 176.6(3)
C7 C6 C11 Pd1 -178.3(3)
C5 C6 C11 Pd1 0.8(4)
C8 C9 C12 O1 -171.1(5)
C10 C9 C12 O1 5.3(7)
C17 N2 C13 C14 0.2(5)
Pd2 N2 C13 C14 -176.3(3)
N2 C13 C14 C15 0.1(6)
C13 C14 C15 C16 0.2(6)
C14 C15 C16 C17 -0.7(7)
C13 N2 C17 C16 -0.7(5)
Pd2 N2 C17 C16 176.1(3)
C13 N2 C17 C18 179.4(3)
Pd2 N2 C17 C18 -3.8(4)
C15 C16 C17 N2 0.9(6)
C15 C16 C17 C18 -179.2(4)
N2 C17 C18 C19 178.4(4)
C16 C17 C18 C19 -1.5(6)
N2 C17 C18 C23 0.4(5)
C16 C17 C18 C23 -179.5(4)
C23 C18 C19 C20 0.8(6)
C17 C18 C19 C20 -177.1(4)
C18 C19 C20 C21 -1.0(7)
C19 C20 C21 C22 0.4(7)
C19 C20 C21 C24 177.4(5)
C20 C21 C22 C23 0.3(6)
C24 C21 C22 C23 -176.5(4)
C21 C22 C23 C18 -0.5(6)
C21 C22 C23 Pd2 173.5(3)
C19 C18 C23 C22 -0.1(6)
C17 C18 C23 C22 178.0(3)
C19 C18 C23 Pd2 -174.8(3)
C17 C18 C23 Pd2 3.2(4)
C20 C21 C24 O2 -178.8(6)
C22 C21 C24 O2 -1.9(9)
Pd2 O6 C25 O3 0.9(5)
Pd2 O6 C25 C26 -177.2(2)
Pd1 O3 C25 O6 -1.7(5)
Pd1 O3 C25 C26 176.4(2)
Pd1 O4 C27 O5 -7.9(5)
Pd1 O4 C27 C28 172.3(2)
Pd2 O5 C27 O4 6.4(5)
Pd2 O5 C27 C28 -173.8(2)
